data_7101952
loop_
_publ_author_name
'Campbell, Fred'
'Plante, Jeffrey'
'Carruthers, Christopher'
'Hardie, Michaele J'
'Prior, Timothy J'
'Wilson, Andrew J'

_publ_section_title
;
 Macrocyclic scaffolds derived from p-aminobenzoic acid.
;
_journal_issue 22
_journal_name_full 'Chemical communications (Cambridge, England)'
_journal_page_first 2240
_journal_page_last 2242
_journal_paper_doi 10.1039/b704366j
_journal_year 2007
_chemical_formula_moiety trimer
_chemical_formula_sum 'C31 H39 N3 O5'
_chemical_formula_weight 533.65
_chemical_name_common 'propyl trimer'
_chemical_name_systematic
;
Methyl-4-[{N-(4-N_propylaminobenzoyl}-N-
(4-N--propylamido)benzoyl)-N--propylamido]-benzoate
;
_space_group_IT_number 2
_symmetry_cell_setting triclinic
_symmetry_space_group_name_Hall '-P 1'
_symmetry_space_group_name_H-M 'P -1'
_atom_sites_solution_hydrogens geom
_atom_sites_solution_primary direct
_atom_sites_solution_secondary difmap
_audit_creation_method SHELXL-97
_cell_angle_alpha 104.730(1)
_cell_angle_beta 91.325(1)
_cell_angle_gamma 114.224(1)
_cell_formula_units_Z 2
_cell_length_a 10.3830(2)
_cell_length_b 12.3990(3)
_cell_length_c 12.8450(3)
_cell_measurement_reflns_used 16413
_cell_measurement_temperature 150(2)
_cell_measurement_theta_max 27.485
_cell_measurement_theta_min 0.998
_cell_volume 1443.150(57)
_computing_cell_refinement 'HKL Scalepack (Otwinowski & Minor 1997)'
_computing_data_collection 'Collect (Nonius)'
_computing_data_reduction 'Denzo and Scalepack (Otwinowski & Minor, 1997)'
_computing_structure_refinement 'SHELXL-97 (Sheldrick, 1997)'
_computing_structure_solution 'SHELXS-97 (Sheldrick, 1990)'
_diffrn_ambient_temperature 150(2)
_diffrn_measured_fraction_theta_full 0.998
_diffrn_measured_fraction_theta_max 0.998
_diffrn_measurement_device KappaCCD
_diffrn_measurement_device_type KappaCCD
_diffrn_measurement_method CCD
_diffrn_radiation_monochromator graphite
_diffrn_radiation_source 'fine-focus sealed tube'
_diffrn_radiation_type MoK\a
_diffrn_radiation_wavelength 0.71073
_diffrn_reflns_av_R_equivalents 0.0757
_diffrn_reflns_av_sigmaI/netI 0.0522
_diffrn_reflns_limit_h_max 13
_diffrn_reflns_limit_h_min -13
_diffrn_reflns_limit_k_max 16
_diffrn_reflns_limit_k_min -16
_diffrn_reflns_limit_l_max 16
_diffrn_reflns_limit_l_min -16
_diffrn_reflns_number 28977
_diffrn_reflns_theta_full 27.51
_diffrn_reflns_theta_max 27.51
_diffrn_reflns_theta_min 2.12
_diffrn_standards_decay_% 0
_diffrn_standards_interval_count 0
_diffrn_standards_interval_time 0
_diffrn_standards_number 0
_exptl_absorpt_coefficient_mu 0.083
_exptl_absorpt_correction_T_max 1.000
_exptl_absorpt_correction_T_min 0.523
_exptl_absorpt_correction_type multi-scan
_exptl_absorpt_process_details
;
multi-scan from symmetry-related measurements
Sortav (Blessing 1995)
;
_exptl_crystal_colour Clear
_exptl_crystal_density_diffrn 1.228
_exptl_crystal_density_method 'not measured'
_exptl_crystal_description Block
_exptl_crystal_F_000 572
_exptl_crystal_size_max 0.33
_exptl_crystal_size_mid 0.165
_exptl_crystal_size_min 0.16
_refine_diff_density_max 0.517
_refine_diff_density_min -0.326
_refine_diff_density_rms 0.064
_refine_ls_extinction_method none
_refine_ls_goodness_of_fit_ref 1.026
_refine_ls_hydrogen_treatment mixed
_refine_ls_matrix_type full
_refine_ls_number_parameters 368
_refine_ls_number_reflns 6611
_refine_ls_number_restraints 0
_refine_ls_restrained_S_all 1.026
_refine_ls_R_factor_all 0.0819
_refine_ls_R_factor_gt 0.0512
_refine_ls_shift/su_max 0.001
_refine_ls_shift/su_mean 0.000
_refine_ls_structure_factor_coef Fsqd
_refine_ls_weighting_details 'calc w=1/[\s^2^(Fo^2^)+(0.0975P)^2^+0.1305P] where P=(Fo^2^+2Fc^2^)/3'
_refine_ls_weighting_scheme calc
_refine_ls_wR_factor_gt 0.1408
_refine_ls_wR_factor_ref 0.1650
_reflns_number_gt 4603
_reflns_number_total 6611
_reflns_threshold_expression >2sigma(I)
_cod_data_source_file b704366j.txt
_cod_data_source_block 2a
_cod_depositor_comments
;
The following automatic conversions were performed:
'_symmetry_cell_setting' value 'Triclinic' changed to 'triclinic'
according to '/home/saulius/struct/CIF-dictionaries/cif_core.dic'
dictionary named 'cif_core.dic' version 2.4.1 from
2010-06-29.

'_exptl_absorpt_correction_type' value 'Multi-scan' changed
to 'multi-scan' according to
'/home/saulius/struct/CIF-dictionaries/cif_core.dic' dictionary named
'cif_core.dic' version 2.4.1 from 2010-06-29.

Automatic conversion script
Id: cif_fix_enum 1527 2010-12-29 10:47:43Z saulius 
;
_cod_original_sg_symbol_H-M P-1
_cod_database_code 7101952

loop_
_symmetry_equiv_pos_as_xyz
'x, y, z'
'-x, -y, -z'

loop_
_atom_site_label
_atom_site_type_symbol
_atom_site_fract_x
_atom_site_fract_y
_atom_site_fract_z
_atom_site_U_iso_or_equiv
_atom_site_adp_type
_atom_site_occupancy
_atom_site_symmetry_multiplicity
_atom_site_calc_flag
_atom_site_refinement_flags
O1 O 0.18870(15) 0.37068(13) 0.79995(10) 0.0446(3) Uani 1 1 d .
O2 O 0.02640(13) -0.14918(11) 1.18285(10) 0.0468(3) Uani 1 1 d .
N3 N 0.15699(15) 0.02897(13) 1.14645(11) 0.0362(3) Uani 1 1 d .
O4 O 0.64662(12) 0.46058(10) 1.00468(9) 0.0374(3) Uani 1 1 d .
N5 N 0.60684(14) 0.30540(12) 0.85184(10) 0.0317(3) Uani 1 1 d .
O6 O 0.30308(15) -0.20408(12) 0.47044(10) 0.0521(4) Uani 1 1 d .
O7 O 0.12261(14) -0.15119(13) 0.49853(10) 0.0574(4) Uani 1 1 d .
C8 C 0.34645(18) 0.27751(15) 1.02076(13) 0.0346(4) Uani 1 1 d .
H8 H 0.3332 0.3427 1.0035 0.042 Uiso 1 1 calc R
C9 C 0.49163(17) 0.16996(14) 1.03013(12) 0.0313(3) Uani 1 1 d .
H9 H 0.5758 0.1592 1.0164 0.038 Uiso 1 1 calc R
C10 C 0.46954(17) 0.26220(14) 1.00057(12) 0.0297(3) Uani 1 1 d .
C11 C 0.24333(18) 0.19823(15) 1.06581(13) 0.0355(4) Uani 1 1 d .
H11 H 0.1576 0.2070 1.0769 0.043 Uiso 1 1 calc R
C12 C 0.56428(18) 0.10450(15) 0.73003(13) 0.0353(4) Uani 1 1 d .
H12 H 0.6596 0.1201 0.7528 0.042 Uiso 1 1 calc R
C13 C 0.58050(17) 0.35094(14) 0.95260(13) 0.0313(3) Uani 1 1 d .
C14 C 0.13704(17) -0.34091(15) 0.82707(13) 0.0358(4) Uani 1 1 d .
C15 C 0.15093(18) -0.22304(16) 0.82598(14) 0.0378(4) Uani 1 1 d .
H15 H 0.1674 -0.1991 0.7611 0.045 Uiso 1 1 calc R
C16 C 0.09764(18) -0.09732(15) 1.11911(14) 0.0369(4) Uani 1 1 d .
C17 C 0.10893(17) -0.37293(15) 0.92432(14) 0.0362(4) Uani 1 1 d .
H17 H 0.0964 -0.4524 0.9271 0.043 Uiso 1 1 calc R
C18 C 0.26448(17) 0.10542(14) 1.09504(13) 0.0325(3) Uani 1 1 d .
C19 C 0.37037(18) 0.16404(15) 0.74737(13) 0.0360(4) Uani 1 1 d .
H19 H 0.3336 0.2209 0.7809 0.043 Uiso 1 1 calc R
C20 C 0.39022(17) 0.09345(14) 1.07991(13) 0.0330(4) Uani 1 1 d .
H20 H 0.4072 0.0331 1.1035 0.040 Uiso 1 1 calc R
C21 C 0.71707(17) 0.38950(15) 0.80277(14) 0.0348(4) Uani 1 1 d .
H21A H 0.7653 0.3439 0.7581 0.042 Uiso 1 1 calc R
H21B H 0.7897 0.4580 0.8614 0.042 Uiso 1 1 calc R
C22 C 0.33850(18) -0.02575(14) 0.61615(12) 0.0347(4) Uani 1 1 d .
C23 C 0.47839(19) -0.00162(15) 0.64859(13) 0.0378(4) Uani 1 1 d .
H23 H 0.5154 -0.0582 0.6148 0.045 Uiso 1 1 calc R
N24 N 0.14307(17) -0.42665(15) 0.73796(12) 0.0431(4) Uani 1 1 d .
C25 C 0.28402(18) 0.05608(16) 0.66698(13) 0.0374(4) Uani 1 1 d .
H25 H 0.1872 0.0382 0.6467 0.045 Uiso 1 1 calc R
C26 C 0.11621(17) -0.17321(15) 1.01568(13) 0.0344(4) Uani 1 1 d .
C27 C 0.51080(17) 0.18818(14) 0.77842(12) 0.0314(3) Uani 1 1 d .
C28 C 0.09926(17) -0.29204(15) 1.01484(14) 0.0356(4) Uani 1 1 d .
H28 H 0.0805 -0.3167 1.0792 0.043 Uiso 1 1 calc R
C29 C 0.65481(19) 0.44275(17) 0.73191(15) 0.0424(4) Uani 1 1 d .
H29A H 0.5806 0.3744 0.6741 0.051 Uiso 1 1 calc R
H29B H 0.6090 0.4906 0.7768 0.051 Uiso 1 1 calc R
C30 C 0.2556(2) -0.13610(16) 0.52179(13) 0.0399(4) Uani 1 1 d .
C31 C 0.1333(2) 0.09372(16) 1.25218(14) 0.0409(4) Uani 1 1 d .
H31A H 0.0359 0.0452 1.2661 0.049 Uiso 1 1 calc R
H31B H 0.1407 0.1752 1.2499 0.049 Uiso 1 1 calc R
C32 C 0.14075(18) -0.14213(15) 0.91833(14) 0.0367(4) Uani 1 1 d .
H32 H 0.1507 -0.0633 0.9156 0.044 Uiso 1 1 calc R
C33 C 0.0396(2) -0.2524(2) 0.40254(17) 0.0635(6) Uani 1 1 d .
H33A H 0.0807 -0.2341 0.3377 0.095 Uiso 1 1 calc R
H33B H -0.0592 -0.2624 0.3960 0.095 Uiso 1 1 calc R
H33C H 0.0412 -0.3288 0.4092 0.095 Uiso 1 1 calc R
C34 C 0.1970(2) -0.39785(18) 0.64050(15) 0.0462(4) Uani 1 1 d .
H34A H 0.1575 -0.3442 0.6207 0.055 Uiso 1 1 calc R
H34B H 0.1617 -0.4755 0.5802 0.055 Uiso 1 1 calc R
C35 C 0.4288(2) -0.4123(2) 0.6762(2) 0.0657(6) Uani 1 1 d .
H35A H 0.4034 -0.4306 0.7447 0.099 Uiso 1 1 calc R
H35B H 0.5326 -0.3664 0.6828 0.099 Uiso 1 1 calc R
H35C H 0.3964 -0.4897 0.6173 0.099 Uiso 1 1 calc R
C36 C 0.7695(2) 0.52613(19) 0.68017(18) 0.0542(5) Uani 1 1 d .
H36A H 0.8399 0.5966 0.7372 0.081 Uiso 1 1 calc R
H36B H 0.7259 0.5561 0.6324 0.081 Uiso 1 1 calc R
H36C H 0.8169 0.4795 0.6375 0.081 Uiso 1 1 calc R
C37 C 0.2419(2) 0.11173(18) 1.34409(15) 0.0472(4) Uani 1 1 d .
H37A H 0.2300 0.0299 1.3492 0.057 Uiso 1 1 calc R
H37B H 0.3393 0.1549 1.3273 0.057 Uiso 1 1 calc R
C38 C 0.3571(2) -0.33455(19) 0.65077(17) 0.0528(5) Uani 1 1 d .
H38A H 0.3928 -0.2553 0.7093 0.063 Uiso 1 1 calc R
H38B H 0.3841 -0.3155 0.5819 0.063 Uiso 1 1 calc R
C39 C 0.2261(3) 0.1856(2) 1.45229(18) 0.0705(7) Uani 1 1 d .
H39A H 0.2280 0.2631 1.4456 0.106 Uiso 1 1 calc R
H39B H 0.3048 0.2037 1.5073 0.106 Uiso 1 1 calc R
H39C H 0.1351 0.1377 1.4742 0.106 Uiso 1 1 calc R
H1 H 0.153(2) -0.493(2) 0.7541(16) 0.050(5) Uiso 1 1 d .
H3 H 0.132(3) 0.304(2) 0.8184(19) 0.064(7) Uiso 1 1 d .
H4 H 0.248(3) 0.422(2) 0.864(2) 0.064(6) Uiso 1 1 d .

loop_
_atom_site_aniso_label
_atom_site_aniso_U_11
_atom_site_aniso_U_22
_atom_site_aniso_U_33
_atom_site_aniso_U_23
_atom_site_aniso_U_13
_atom_site_aniso_U_12
O1 0.0488(8) 0.0337(7) 0.0385(7) 0.0106(6) -0.0020(6) 0.0059(6)
O2 0.0450(8) 0.0386(7) 0.0472(7) 0.0166(6) 0.0143(6) 0.0060(6)
N3 0.0337(8) 0.0331(7) 0.0420(8) 0.0142(6) 0.0102(6) 0.0123(6)
O4 0.0380(7) 0.0243(6) 0.0400(6) 0.0059(5) -0.0014(5) 0.0063(5)
N5 0.0296(7) 0.0265(7) 0.0323(7) 0.0085(5) 0.0026(5) 0.0057(6)
O6 0.0649(9) 0.0390(7) 0.0428(7) 0.0026(6) 0.0009(6) 0.0190(7)
O7 0.0423(8) 0.0560(8) 0.0446(8) -0.0104(6) -0.0071(6) 0.0082(7)
C8 0.0382(9) 0.0311(8) 0.0372(8) 0.0120(7) 0.0035(7) 0.0164(7)
C9 0.0281(8) 0.0281(8) 0.0355(8) 0.0089(6) 0.0022(6) 0.0103(6)
C10 0.0300(8) 0.0242(7) 0.0294(7) 0.0060(6) 0.0001(6) 0.0075(6)
C11 0.0320(9) 0.0352(9) 0.0423(9) 0.0135(7) 0.0054(7) 0.0161(7)
C12 0.0338(9) 0.0322(8) 0.0374(8) 0.0106(7) 0.0016(7) 0.0117(7)
C13 0.0303(8) 0.0274(8) 0.0351(8) 0.0108(7) -0.0003(6) 0.0106(7)
C14 0.0283(8) 0.0334(8) 0.0402(9) 0.0117(7) -0.0001(7) 0.0076(7)
C15 0.0353(9) 0.0360(9) 0.0395(9) 0.0167(7) 0.0012(7) 0.0097(7)
C16 0.0292(8) 0.0333(8) 0.0441(9) 0.0156(7) 0.0032(7) 0.0071(7)
C17 0.0296(8) 0.0300(8) 0.0459(9) 0.0147(7) 0.0022(7) 0.0080(7)
C18 0.0292(8) 0.0291(8) 0.0362(8) 0.0105(7) 0.0042(6) 0.0091(7)
C19 0.0335(9) 0.0349(9) 0.0346(8) 0.0069(7) 0.0036(7) 0.0116(7)
C20 0.0331(9) 0.0291(8) 0.0376(8) 0.0118(7) 0.0039(7) 0.0130(7)
C21 0.0293(8) 0.0308(8) 0.0402(9) 0.0121(7) 0.0059(7) 0.0079(7)
C22 0.0382(9) 0.0294(8) 0.0292(8) 0.0098(7) 0.0037(7) 0.0068(7)
C23 0.0428(10) 0.0319(8) 0.0374(9) 0.0091(7) 0.0046(7) 0.0155(8)
N24 0.0494(9) 0.0397(8) 0.0424(8) 0.0153(7) 0.0090(7) 0.0191(7)
C25 0.0300(9) 0.0388(9) 0.0348(8) 0.0095(7) 0.0009(7) 0.0075(7)
C26 0.0263(8) 0.0308(8) 0.0408(9) 0.0134(7) 0.0014(6) 0.0056(7)
C27 0.0317(8) 0.0265(8) 0.0301(8) 0.0098(6) 0.0021(6) 0.0061(7)
C28 0.0286(8) 0.0350(9) 0.0399(9) 0.0160(7) 0.0028(7) 0.0076(7)
C29 0.0369(10) 0.0423(10) 0.0495(10) 0.0230(8) 0.0083(8) 0.0129(8)
C30 0.0452(10) 0.0337(9) 0.0322(8) 0.0125(7) 0.0049(7) 0.0072(8)
C31 0.0408(10) 0.0385(9) 0.0460(10) 0.0147(8) 0.0144(8) 0.0179(8)
C32 0.0326(9) 0.0317(8) 0.0428(9) 0.0146(7) 0.0005(7) 0.0090(7)
C33 0.0504(13) 0.0592(13) 0.0436(11) -0.0099(10) -0.0066(9) 0.0029(10)
C34 0.0491(11) 0.0487(11) 0.0400(9) 0.0163(8) 0.0061(8) 0.0184(9)
C35 0.0527(13) 0.0705(15) 0.0903(17) 0.0436(13) 0.0222(12) 0.0298(12)
C36 0.0499(12) 0.0530(12) 0.0697(13) 0.0371(11) 0.0169(10) 0.0201(10)
C37 0.0485(11) 0.0436(10) 0.0463(10) 0.0129(8) 0.0090(8) 0.0167(9)
C38 0.0528(12) 0.0512(11) 0.0553(11) 0.0226(10) 0.0112(9) 0.0187(10)
C39 0.106(2) 0.0621(14) 0.0480(12) 0.0162(11) 0.0161(12) 0.0403(14)

loop_
_atom_type_symbol
_atom_type_description
_atom_type_scat_dispersion_real
_atom_type_scat_dispersion_imag
_atom_type_scat_source
C C 0.0033 0.0016 'International Tables Vol C Tables 4.2.6.8 and 6.1.1.4'
H H 0.0000 0.0000 'International Tables Vol C Tables 4.2.6.8 and 6.1.1.4'
N N 0.0061 0.0033 'International Tables Vol C Tables 4.2.6.8 and 6.1.1.4'
O O 0.0106 0.0060 'International Tables Vol C Tables 4.2.6.8 and 6.1.1.4'

loop_
_geom_angle_atom_site_label_1
_geom_angle_atom_site_label_2
_geom_angle_atom_site_label_3
_geom_angle
H3 O1 H4 103.3(19)
C16 N3 C18 126.22(14)
C16 N3 C31 116.74(14)
C18 N3 C31 115.56(13)
C13 N5 C27 123.04(13)
C13 N5 C21 119.24(13)
C27 N5 C21 115.84(12)
C30 O7 C33 114.98(16)
C11 C8 C10 120.11(14)
C11 C8 H8 119.9
C10 C8 H8 119.9
C10 C9 C20 119.87(15)
C10 C9 H9 120.1
C20 C9 H9 120.1
C8 C10 C9 119.89(15)
C8 C10 C13 118.80(13)
C9 C10 C13 121.22(14)
C8 C11 C18 120.22(15)
C8 C11 H11 119.9
C18 C11 H11 119.9
C23 C12 C27 119.84(15)
C23 C12 H12 120.1
C27 C12 H12 120.1
O4 C13 N5 121.75(15)
O4 C13 C10 120.53(14)
N5 C13 C10 117.69(13)
N24 C14 C17 118.83(15)
N24 C14 C15 123.79(15)
C17 C14 C15 117.31(15)
C32 C15 C14 120.70(15)
C32 C15 H15 119.6
C14 C15 H15 119.6
O2 C16 N3 118.58(16)
O2 C16 C26 119.49(15)
N3 C16 C26 121.93(15)
C28 C17 C14 121.29(15)
C28 C17 H17 119.4
C14 C17 H17 119.4
C20 C18 C11 119.89(15)
C20 C18 N3 121.89(14)
C11 C18 N3 118.11(14)
C27 C19 C25 119.53(15)
C27 C19 H19 120.2
C25 C19 H19 120.2
C18 C20 C9 119.89(14)
C18 C20 H20 120.1
C9 C20 H20 120.1
N5 C21 C29 112.26(14)
N5 C21 H21A 109.2
C29 C21 H21A 109.2
N5 C21 H21B 109.2
C29 C21 H21B 109.2
H21A C21 H21B 107.9
C23 C22 C25 119.72(15)
C23 C22 C30 117.56(15)
C25 C22 C30 122.60(16)
C12 C23 C22 120.30(15)
C12 C23 H23 119.9
C22 C23 H23 119.9
C14 N24 C34 123.74(16)
C14 N24 H1 114.1(12)
C34 N24 H1 116.2(13)
C22 C25 C19 120.32(16)
C22 C25 H25 119.8
C19 C25 H25 119.8
C32 C26 C28 116.87(15)
C32 C26 C16 127.27(15)
C28 C26 C16 115.76(15)
C19 C27 C12 120.24(14)
C19 C27 N5 120.49(14)
C12 C27 N5 118.92(14)
C17 C28 C26 122.00(15)
C17 C28 H28 119.0
C26 C28 H28 119.0
C36 C29 C21 111.21(15)
C36 C29 H29A 109.4
C21 C29 H29A 109.4
C36 C29 H29B 109.4
C21 C29 H29B 109.4
H29A C29 H29B 108.0
O6 C30 O7 123.09(16)
O6 C30 C22 124.42(17)
O7 C30 C22 112.48(16)
N3 C31 C37 111.19(14)
N3 C31 H31A 109.4
C37 C31 H31A 109.4
N3 C31 H31B 109.4
C37 C31 H31B 109.4
H31A C31 H31B 108.0
C15 C32 C26 121.80(15)
C15 C32 H32 119.1
C26 C32 H32 119.1
O7 C33 H33A 109.5
O7 C33 H33B 109.5
H33A C33 H33B 109.5
O7 C33 H33C 109.5
H33A C33 H33C 109.5
H33B C33 H33C 109.5
N24 C34 C38 114.55(16)
N24 C34 H34A 108.6
C38 C34 H34A 108.6
N24 C34 H34B 108.6
C38 C34 H34B 108.6
H34A C34 H34B 107.6
C38 C35 H35A 109.5
C38 C35 H35B 109.5
H35A C35 H35B 109.5
C38 C35 H35C 109.5
H35A C35 H35C 109.5
H35B C35 H35C 109.5
C29 C36 H36A 109.5
C29 C36 H36B 109.5
H36A C36 H36B 109.5
C29 C36 H36C 109.5
H36A C36 H36C 109.5
H36B C36 H36C 109.5
C39 C37 C31 112.15(17)
C39 C37 H37A 109.2
C31 C37 H37A 109.2
C39 C37 H37B 109.2
C31 C37 H37B 109.2
H37A C37 H37B 107.9
C34 C38 C35 112.92(18)
C34 C38 H38A 109.0
C35 C38 H38A 109.0
C34 C38 H38B 109.0
C35 C38 H38B 109.0
H38A C38 H38B 107.8
C37 C39 H39A 109.5
C37 C39 H39B 109.5
H39A C39 H39B 109.5
C37 C39 H39C 109.5
H39A C39 H39C 109.5
H39B C39 H39C 109.5

loop_
_geom_bond_atom_site_label_1
_geom_bond_atom_site_label_2
_geom_bond_distance
O1 H3 0.89(3)
O1 H4 0.92(3)
O2 C16 1.240(2)
N3 C16 1.369(2)
N3 C18 1.437(2)
N3 C31 1.474(2)
O4 C13 1.2318(19)
N5 C13 1.357(2)
N5 C27 1.4375(19)
N5 C21 1.477(2)
O6 C30 1.209(2)
O7 C30 1.331(2)
O7 C33 1.454(2)
C8 C11 1.379(2)
C8 C10 1.388(2)
C8 H8 0.9500
C9 C10 1.392(2)
C9 C20 1.392(2)
C9 H9 0.9500
C10 C13 1.502(2)
C11 C18 1.392(2)
C11 H11 0.9500
C12 C23 1.384(2)
C12 C27 1.390(2)
C12 H12 0.9500
C14 N24 1.372(2)
C14 C17 1.406(2)
C14 C15 1.412(2)
C15 C32 1.383(2)
C15 H15 0.9500
C16 C26 1.488(2)
C17 C28 1.365(2)
C17 H17 0.9500
C18 C20 1.386(2)
C19 C27 1.389(2)
C19 C25 1.390(2)
C19 H19 0.9500
C20 H20 0.9500
C21 C29 1.520(2)
C21 H21A 0.9900
C21 H21B 0.9900
C22 C23 1.387(2)
C22 C25 1.388(2)
C22 C30 1.491(2)
C23 H23 0.9500
N24 C34 1.451(2)
N24 H1 0.94(2)
C25 H25 0.9500
C26 C32 1.399(2)
C26 C28 1.407(2)
C28 H28 0.9500
C29 C36 1.518(3)
C29 H29A 0.9900
C29 H29B 0.9900
C31 C37 1.521(3)
C31 H31A 0.9900
C31 H31B 0.9900
C32 H32 0.9500
C33 H33A 0.9800
C33 H33B 0.9800
C33 H33C 0.9800
C34 C38 1.504(3)
C34 H34A 0.9900
C34 H34B 0.9900
C35 C38 1.525(3)
C35 H35A 0.9800
C35 H35B 0.9800
C35 H35C 0.9800
C36 H36A 0.9800
C36 H36B 0.9800
C36 H36C 0.9800
C37 C39 1.511(3)
C37 H37A 0.9900
C37 H37B 0.9900
C38 H38A 0.9900
C38 H38B 0.9900
C39 H39A 0.9800
C39 H39B 0.9800
C39 H39C 0.9800

loop_
_cod_related_entry_id
_cod_related_entry_database
_cod_related_entry_code
1 ChemSpider 21149710
